data_4112707
loop_
_publ_author_name
'Christopher R. Clough'
'Jane B. Greco'
'Joshua S. Figueroa'
'Paula L. Diaconescu'
'William M. Davis'
'Christopher C. Cummins'

_publ_section_title
;
 Organic Nitriles from Acid Chlorides: An Isovalent N for (O)Cl Exchange
 Reaction Mediated by a Tungsten Nitride Complex
;
_journal_name_full 'Journal of the American Chemical Society'
_journal_page_first 7742
_journal_page_last 7743
_journal_paper_doi 10.1021/ja0492438
_journal_volume 126
_journal_year 2004
_chemical_formula_sum 'C37 H48 F6 N4 O3 W'
_chemical_formula_weight 894.64
_chemical_name_common W(NC(O)CF3)(O2CCF3)(N[i-Pr]Ar)3
_chemical_name_systematic
; 
 ? 
;
_space_group_IT_number 2
_symmetry_cell_setting triclinic
_symmetry_space_group_name_Hall '-P 1'
_symmetry_space_group_name_H-M 'P -1'
_atom_sites_solution_hydrogens geom
_atom_sites_solution_primary direct
_atom_sites_solution_secondary difmap
_audit_creation_method SHELXL-97
_cell_angle_alpha 91.902(2)
_cell_angle_beta 100.9770(10)
_cell_angle_gamma 90.6950(10)
_cell_formula_units_Z 4
_cell_length_a 12.0919(10)
_cell_length_b 16.4768(13)
_cell_length_c 20.0774(16)
_cell_measurement_reflns_used 303
_cell_measurement_temperature 193(2)
_cell_measurement_theta_max 22.0
_cell_measurement_theta_min 1.24
_cell_volume 3924.1(5)
_computing_cell_refinement 'Bruker SMART'
_computing_data_collection 'Bruker SMART'
_computing_data_reduction 'Bruker SHELXTL'
_computing_molecular_graphics 'Bruker SHELXTL'
_computing_publication_material 'Bruker SHELXTL'
_computing_structure_refinement 'SHELXL-97 (Sheldrick, 1997)'
_computing_structure_solution 'SHELXS-97 (Sheldrick, 1990)'
_diffrn_ambient_temperature 193(2)
_diffrn_measured_fraction_theta_full 0.944
_diffrn_measured_fraction_theta_max 0.944
_diffrn_measurement_device_type 'APEX CCD'
_diffrn_measurement_method 'phi and omega scans'
_diffrn_radiation_monochromator graphite
_diffrn_radiation_source 'fine-focus sealed tube'
_diffrn_radiation_type MoK\a
_diffrn_radiation_wavelength 0.71073
_diffrn_reflns_av_R_equivalents 0.0571
_diffrn_reflns_av_sigmaI/netI 0.0533
_diffrn_reflns_limit_h_max 14
_diffrn_reflns_limit_h_min -13
_diffrn_reflns_limit_k_max 20
_diffrn_reflns_limit_k_min -18
_diffrn_reflns_limit_l_max 24
_diffrn_reflns_limit_l_min -19
_diffrn_reflns_number 19973
_diffrn_reflns_theta_full 26.00
_diffrn_reflns_theta_max 26.00
_diffrn_reflns_theta_min 1.24
_exptl_absorpt_coefficient_mu 3.011
_exptl_absorpt_correction_type none
_exptl_crystal_colour red
_exptl_crystal_density_diffrn 1.514
_exptl_crystal_description rod
_exptl_crystal_F_000 1800
_exptl_crystal_size_max 0.38
_exptl_crystal_size_mid 0.18
_exptl_crystal_size_min 0.14
_refine_diff_density_max 2.430
_refine_diff_density_min -2.285
_refine_diff_density_rms 0.192
_refine_ls_extinction_method none
_refine_ls_goodness_of_fit_ref 1.002
_refine_ls_hydrogen_treatment mixed
_refine_ls_matrix_type full
_refine_ls_number_parameters 919
_refine_ls_number_reflns 14559
_refine_ls_number_restraints 0
_refine_ls_restrained_S_all 1.002
_refine_ls_R_factor_all 0.0560
_refine_ls_R_factor_gt 0.0497
_refine_ls_shift/su_max 0.065
_refine_ls_shift/su_mean 0.007
_refine_ls_structure_factor_coef Fsqd
_refine_ls_weighting_details 'calc w=1/[\s^2^(Fo^2^)+(0.0968P)^2^+0.0000P] where P=(Fo^2^+2Fc^2^)/3'
_refine_ls_weighting_scheme calc
_refine_ls_wR_factor_gt 0.1302
_refine_ls_wR_factor_ref 0.1339
_reflns_number_gt 12181
_reflns_number_total 14559
_reflns_threshold_expression >2sigma(I)
_cod_data_source_file ja0492438si20040505_012304_2.cif
_cod_data_source_block 2mc
_cod_database_code 4112707

loop_
_symmetry_equiv_pos_as_xyz
'x, y, z'
'-x, -y, -z'

loop_
_atom_site_label
_atom_site_type_symbol
_atom_site_fract_x
_atom_site_fract_y
_atom_site_fract_z
_atom_site_U_iso_or_equiv
_atom_site_adp_type
_atom_site_occupancy
_atom_site_symmetry_multiplicity
_atom_site_calc_flag
_atom_site_refinement_flags
W1 W -0.069585(16) 0.721431(12) 0.378757(10) 0.02077(8) Uani 1 1 d .
N1 N -0.1592(4) 0.7353(3) 0.2884(2) 0.0234(9) Uani 1 1 d .
O1 O -0.2028(4) 0.6362(3) 0.5235(2) 0.0533(13) Uani 1 1 d .
F1 F -0.3447(5) 0.5665(4) 0.3756(3) 0.117(3) Uani 1 1 d .
W2 W 0.551425(16) 0.218178(13) 0.143105(10) 0.02244(8) Uani 1 1 d .
O2 O -0.1732(3) 0.8165(2) 0.4094(2) 0.0328(9) Uani 1 1 d .
N2 N 0.0369(4) 0.6446(3) 0.3530(2) 0.0243(9) Uani 1 1 d .
F2 F -0.2137(4) 0.4867(3) 0.4131(4) 0.110(2) Uani 1 1 d .
N3 N 0.0507(3) 0.7922(3) 0.4274(2) 0.0252(9) Uani 1 1 d .
O3 O -0.3344(4) 0.7758(3) 0.4388(3) 0.0536(13) Uani 1 1 d .
F3 F -0.3389(4) 0.5155(3) 0.4702(2) 0.0692(13) Uani 1 1 d .
O4 O 0.7981(4) 0.0678(4) 0.1321(3) 0.0723(17) Uani 1 1 d .
N4 N -0.1399(4) 0.6536(3) 0.4241(2) 0.0282(10) Uani 1 1 d .
F4 F -0.1975(6) 0.9395(4) 0.5029(4) 0.124(3) Uani 1 1 d .
O5 O 0.6364(3) 0.3083(3) 0.0913(2) 0.0362(10) Uani 1 1 d .
N5 N 0.4253(4) 0.2399(3) 0.0699(2) 0.0276(10) Uani 1 1 d .
F5 F -0.2760(6) 0.9640(3) 0.4059(3) 0.104(2) Uani 1 1 d .
N6 N 0.4713(4) 0.1441(3) 0.1905(2) 0.0238(9) Uani 1 1 d .
O6 O 0.8172(4) 0.2745(4) 0.1065(3) 0.0773(18) Uani 1 1 d .
F6 F -0.3702(4) 0.9267(3) 0.4783(3) 0.0876(17) Uani 1 1 d .
N7 N 0.6027(4) 0.2887(3) 0.2230(2) 0.0248(9) Uani 1 1 d .
F7 F 0.7768(4) 0.0299(4) 0.0028(3) 0.100(2) Uani 1 1 d .
N8 N 0.6405(4) 0.1460(3) 0.1146(3) 0.0348(11) Uani 1 1 d .
F8 F 0.7011(7) 0.1430(4) -0.0155(3) 0.117(3) Uani 1 1 d .
F9 F 0.6037(4) 0.0426(5) -0.0029(3) 0.118(2) Uani 1 1 d .
F10 F 0.6959(6) 0.4400(4) 0.0343(4) 0.113(2) Uani 1 1 d .
C11 C -0.1131(4) 0.7400(4) 0.2268(3) 0.0299(12) Uani 1 1 d .
F11 F 0.8555(5) 0.3938(5) 0.0294(4) 0.126(3) Uani 1 1 d .
C12 C -0.1117(5) 0.6715(4) 0.1851(3) 0.0348(13) Uani 1 1 d .
H12A H -0.1407 0.6223 0.1960 0.042 Uiso 1 1 calc R
F12 F 0.7099(7) 0.3416(5) -0.0329(3) 0.138(3) Uani 1 1 d .
C13 C -0.0660(6) 0.6771(4) 0.1261(3) 0.0439(16) Uani 1 1 d .
C14 C -0.0243(6) 0.7523(5) 0.1111(3) 0.0499(18) Uani 1 1 d .
H14A H 0.0048 0.7567 0.0717 0.060 Uiso 1 1 calc R
C15 C -0.0248(6) 0.8204(4) 0.1531(3) 0.0446(16) Uani 1 1 d .
C16 C -0.0711(5) 0.8130(4) 0.2113(3) 0.0384(14) Uani 1 1 d .
H16A H -0.0734 0.8583 0.2399 0.046 Uiso 1 1 calc R
C17 C -0.2863(5) 0.7392(4) 0.2784(3) 0.0368(14) Uani 1 1 d .
H17A H -0.3057 0.7337 0.3232 0.044 Uiso 1 1 calc R
C18 C -0.3252(6) 0.8217(4) 0.2546(3) 0.0515(18) Uani 1 1 d .
H18A H -0.4058 0.8236 0.2485 0.077 Uiso 1 1 calc R
H18B H -0.3024 0.8315 0.2123 0.077 Uiso 1 1 calc R
H18C H -0.2922 0.8625 0.2880 0.077 Uiso 1 1 calc R
C19 C -0.3448(5) 0.6695(5) 0.2341(3) 0.0527(19) Uani 1 1 d .
H19A H -0.3161 0.6190 0.2521 0.079 Uiso 1 1 calc R
H19B H -0.3311 0.6739 0.1888 0.079 Uiso 1 1 calc R
H19C H -0.4244 0.6712 0.2333 0.079 Uiso 1 1 calc R
C21 C 0.1523(4) 0.6647(3) 0.3500(3) 0.0291(12) Uani 1 1 d .
C22 C 0.1790(5) 0.7002(4) 0.2928(3) 0.0354(13) Uani 1 1 d .
H22A H 0.1217 0.7099 0.2560 0.042 Uiso 1 1 calc R
C23 C 0.2884(5) 0.7213(4) 0.2895(3) 0.0411(15) Uani 1 1 d .
C24 C 0.3739(5) 0.7057(4) 0.3444(4) 0.0456(17) Uani 1 1 d .
H24A H 0.4479 0.7196 0.3425 0.055 Uiso 1 1 calc R
C25 C 0.3505(5) 0.6697(4) 0.4020(3) 0.0380(14) Uani 1 1 d .
C26 C 0.2392(5) 0.6496(3) 0.4042(3) 0.0342(13) Uani 1 1 d .
H26A H 0.2225 0.6257 0.4426 0.041 Uiso 1 1 calc R
C27 C 0.0040(5) 0.5565(3) 0.3352(3) 0.0322(13) Uani 1 1 d .
H27A H -0.0783 0.5533 0.3222 0.039 Uiso 1 1 calc R
C28 C 0.0520(5) 0.5220(4) 0.2761(3) 0.0418(15) Uani 1 1 d .
H28A H 0.0284 0.4662 0.2673 0.063 Uiso 1 1 calc R
H28B H 0.1327 0.5255 0.2869 0.063 Uiso 1 1 calc R
H28C H 0.0251 0.5525 0.2365 0.063 Uiso 1 1 calc R
C29 C 0.0377(5) 0.5053(3) 0.3968(3) 0.0375(14) Uani 1 1 d .
H29A H 0.0166 0.4496 0.3848 0.056 Uiso 1 1 calc R
H29B H 0.0001 0.5243 0.4322 0.056 Uiso 1 1 calc R
H29C H 0.1177 0.5097 0.4124 0.056 Uiso 1 1 calc R
C31 C 0.0924(5) 0.8589(3) 0.3931(3) 0.0274(12) Uani 1 1 d .
C32 C 0.0182(5) 0.9167(3) 0.3628(3) 0.0328(13) Uani 1 1 d .
H32A H -0.0579 0.9121 0.3646 0.039 Uiso 1 1 calc R
C33 C 0.0564(5) 0.9809(4) 0.3301(3) 0.0356(13) Uani 1 1 d .
C34 C 0.1718(5) 0.9899(4) 0.3307(3) 0.0391(14) Uani 1 1 d .
H34A H 0.1983 1.0338 0.3098 0.047 Uiso 1 1 calc R
C35 C 0.2486(5) 0.9325(4) 0.3631(3) 0.0344(13) Uani 1 1 d .
C36 C 0.2066(5) 0.8680(3) 0.3933(3) 0.0290(12) Uani 1 1 d .
H36A H 0.2560 0.8296 0.4142 0.035 Uiso 1 1 calc R
C37 C 0.1091(5) 0.7873(4) 0.5000(3) 0.0382(14) Uani 1 1 d .
H37A H 0.1902 0.7841 0.5008 0.046 Uiso 1 1 calc R
C38 C 0.0890(8) 0.8637(4) 0.5387(3) 0.065(2) Uani 1 1 d .
H38A H 0.1116 0.9100 0.5164 0.097 Uiso 1 1 calc R
H38B H 0.1322 0.8628 0.5841 0.097 Uiso 1 1 calc R
H38C H 0.0104 0.8671 0.5404 0.097 Uiso 1 1 calc R
C39 C 0.0734(6) 0.7125(4) 0.5343(3) 0.0438(16) Uani 1 1 d .
H39A H 0.0872 0.6643 0.5090 0.066 Uiso 1 1 calc R
H39B H -0.0054 0.7151 0.5356 0.066 Uiso 1 1 calc R
H39C H 0.1160 0.7109 0.5797 0.066 Uiso 1 1 calc R
C41 C -0.2033(5) 0.6176(4) 0.4649(3) 0.0345(13) Uani 1 1 d .
C42 C -0.2765(6) 0.5474(4) 0.4301(4) 0.0444(16) Uani 1 1 d .
C43 C -0.2639(5) 0.8263(4) 0.4332(3) 0.0349(13) Uani 1 1 d .
C44 C -0.2793(6) 0.9136(4) 0.4539(4) 0.0468(17) Uani 1 1 d .
C51 C 0.3103(4) 0.2446(3) 0.0808(3) 0.0272(12) Uani 1 1 d .
C52 C 0.2377(5) 0.1774(4) 0.0674(3) 0.0302(12) Uani 1 1 d .
H52A H 0.2629 0.1288 0.0513 0.036 Uiso 1 1 calc R
C53 C 0.1283(5) 0.1826(4) 0.0778(3) 0.0374(14) Uani 1 1 d .
C54 C 0.0915(5) 0.2554(4) 0.1008(3) 0.0421(16) Uani 1 1 d .
H54A H 0.0179 0.2589 0.1079 0.051 Uiso 1 1 calc R
C55 C 0.1616(5) 0.3233(4) 0.1135(3) 0.0456(17) Uani 1 1 d .
C56 C 0.2732(5) 0.3164(4) 0.1039(3) 0.0379(14) Uani 1 1 d .
H56A H 0.3223 0.3610 0.1133 0.045 Uiso 1 1 calc R
C57 C 0.4382(5) 0.2509(5) -0.0023(3) 0.0429(17) Uani 1 1 d .
H57A H 0.5185 0.2459 -0.0036 0.051 Uiso 1 1 calc R
C58 C 0.3749(6) 0.1842(6) -0.0503(3) 0.069(3) Uani 1 1 d .
H58A H 0.3845 0.1932 -0.0959 0.103 Uiso 1 1 calc R
H58B H 0.2962 0.1853 -0.0483 0.103 Uiso 1 1 calc R
H58C H 0.4044 0.1322 -0.0367 0.103 Uiso 1 1 calc R
C59 C 0.4045(7) 0.3354(5) -0.0236(4) 0.067(2) Uani 1 1 d .
H59A H 0.4460 0.3745 0.0084 0.100 Uiso 1 1 calc R
H59B H 0.3253 0.3416 -0.0250 0.100 Uiso 1 1 calc R
H59C H 0.4208 0.3440 -0.0679 0.100 Uiso 1 1 calc R
C61 C 0.4383(5) 0.1611(3) 0.2554(3) 0.0284(12) Uani 1 1 d .
C62 C 0.3338(5) 0.1942(3) 0.2570(3) 0.0296(12) Uani 1 1 d .
H62A H 0.2852 0.2047 0.2166 0.035 Uiso 1 1 calc R
C63 C 0.3011(5) 0.2121(4) 0.3190(3) 0.0350(13) Uani 1 1 d .
C64 C 0.3758(5) 0.1964(4) 0.3785(3) 0.0360(14) Uani 1 1 d .
H64A H 0.3550 0.2090 0.4199 0.043 Uiso 1 1 calc R
C65 C 0.4800(5) 0.1627(3) 0.3786(3) 0.0319(13) Uani 1 1 d .
C66 C 0.5114(5) 0.1443(3) 0.3156(3) 0.0284(12) Uani 1 1 d .
H66A H 0.5807 0.1210 0.3144 0.034 Uiso 1 1 calc R
C67 C 0.4453(6) 0.0570(3) 0.1638(3) 0.0358(14) Uani 1 1 d .
H67A H 0.4433 0.0565 0.1147 0.043 Uiso 1 1 calc R
C68 C 0.5385(7) 0.0018(4) 0.1941(4) 0.0505(18) Uani 1 1 d .
H68A H 0.5209 -0.0528 0.1767 0.076 Uiso 1 1 calc R
H68B H 0.5460 0.0033 0.2426 0.076 Uiso 1 1 calc R
H68C H 0.6080 0.0196 0.1824 0.076 Uiso 1 1 calc R
C69 C 0.3320(6) 0.0252(4) 0.1740(3) 0.0428(15) Uani 1 1 d .
H69A H 0.3206 -0.0297 0.1561 0.064 Uiso 1 1 calc R
H69B H 0.2734 0.0585 0.1508 0.064 Uiso 1 1 calc R
H69C H 0.3300 0.0265 0.2216 0.064 Uiso 1 1 calc R
C71 C 0.5335(4) 0.3566(3) 0.2350(3) 0.0273(11) Uani 1 1 d .
C72 C 0.4925(5) 0.3640(3) 0.2953(3) 0.0281(12) Uani 1 1 d .
H72A H 0.5097 0.3246 0.3275 0.034 Uiso 1 1 calc R
C73 C 0.4274(5) 0.4283(3) 0.3081(3) 0.0318(13) Uani 1 1 d .
C74 C 0.4033(5) 0.4867(4) 0.2591(3) 0.0390(14) Uani 1 1 d .
H74A H 0.3594 0.5305 0.2673 0.047 Uiso 1 1 calc R
C75 C 0.4427(5) 0.4820(3) 0.1980(3) 0.0367(14) Uani 1 1 d .
C76 C 0.5099(5) 0.4164(3) 0.1871(3) 0.0301(12) Uani 1 1 d .
H76A H 0.5392 0.4126 0.1475 0.036 Uiso 1 1 calc R
C77 C 0.7118(5) 0.2865(4) 0.2733(3) 0.0334(13) Uani 1 1 d .
H77A H 0.6937 0.2848 0.3188 0.040 Uiso 1 1 calc R
C78 C 0.7803(6) 0.3641(4) 0.2702(4) 0.0483(17) Uani 1 1 d .
H78A H 0.7360 0.4104 0.2774 0.072 Uiso 1 1 calc R
H78B H 0.8010 0.3666 0.2265 0.072 Uiso 1 1 calc R
H78C H 0.8472 0.3643 0.3048 0.072 Uiso 1 1 calc R
C79 C 0.7787(5) 0.2111(4) 0.2624(3) 0.0402(15) Uani 1 1 d .
H79A H 0.7333 0.1635 0.2646 0.060 Uiso 1 1 calc R
H79B H 0.8454 0.2101 0.2971 0.060 Uiso 1 1 calc R
H79C H 0.7997 0.2123 0.2186 0.060 Uiso 1 1 calc R
C91 C 0.7203(5) 0.0975(4) 0.0960(4) 0.0436(16) Uani 1 1 d .
C92 C 0.6997(6) 0.0782(5) 0.0196(4) 0.056(2) Uani 1 1 d .
C93 C 0.7369(5) 0.3104(5) 0.0809(3) 0.0448(16) Uani 1 1 d .
C94 C 0.7545(7) 0.3759(7) 0.0328(6) 0.084(3) Uani 1 1 d .
C131 C -0.0648(7) 0.6044(5) 0.0795(3) 0.061(2) Uani 1 1 d .
H13A H -0.0311 0.6192 0.0419 0.091 Uiso 1 1 calc R
H13B H -0.1407 0.5851 0.0629 0.091 Uiso 1 1 calc R
H13C H -0.0220 0.5623 0.1037 0.091 Uiso 1 1 calc R
C151 C 0.0216(9) 0.9009(5) 0.1369(5) 0.078(3) Uani 1 1 d .
H15A H 0.0500 0.8953 0.0955 0.117 Uiso 1 1 calc R
H15B H 0.0815 0.9186 0.1733 0.117 Uiso 1 1 calc R
H15C H -0.0371 0.9402 0.1316 0.117 Uiso 1 1 calc R
C231 C 0.3137(7) 0.7630(5) 0.2275(4) 0.065(2) Uani 1 1 d .
H23A H 0.2452 0.7683 0.1949 0.097 Uiso 1 1 calc R
H23B H 0.3658 0.7312 0.2076 0.097 Uiso 1 1 calc R
H23C H 0.3462 0.8159 0.2409 0.097 Uiso 1 1 calc R
C251 C 0.4425(5) 0.6540(4) 0.4622(4) 0.0515(18) Uani 1 1 d .
H25A H 0.5138 0.6715 0.4528 0.077 Uiso 1 1 calc R
H25B H 0.4444 0.5969 0.4705 0.077 Uiso 1 1 calc R
H25C H 0.4277 0.6835 0.5015 0.077 Uiso 1 1 calc R
C331 C -0.0251(7) 1.0420(4) 0.2949(4) 0.0563(19) Uani 1 1 d .
H33A H -0.1004 1.0272 0.2993 0.084 Uiso 1 1 calc R
H33B H -0.0207 1.0424 0.2477 0.084 Uiso 1 1 calc R
H33C H -0.0060 1.0950 0.3154 0.084 Uiso 1 1 calc R
C351 C 0.3726(5) 0.9433(4) 0.3655(3) 0.0463(16) Uani 1 1 d .
H35A H 0.4120 0.8994 0.3893 0.069 Uiso 1 1 calc R
H35B H 0.3983 0.9939 0.3888 0.069 Uiso 1 1 calc R
H35C H 0.3870 0.9434 0.3201 0.069 Uiso 1 1 calc R
C531 C 0.0496(6) 0.1103(5) 0.0647(4) 0.063(2) Uani 1 1 d .
H53A H -0.0224 0.1251 0.0744 0.094 Uiso 1 1 calc R
H53B H 0.0799 0.0673 0.0934 0.094 Uiso 1 1 calc R
H53C H 0.0408 0.0923 0.0180 0.094 Uiso 1 1 calc R
C551 C 0.1200(7) 0.4030(5) 0.1380(5) 0.083(3) Uani 1 1 d .
H55A H 0.0426 0.3968 0.1420 0.124 Uiso 1 1 calc R
H55B H 0.1265 0.4440 0.1060 0.124 Uiso 1 1 calc R
H55C H 0.1646 0.4188 0.1814 0.124 Uiso 1 1 calc R
C631 C 0.1875(6) 0.2491(5) 0.3200(4) 0.0548(19) Uani 1 1 d .
H63A H 0.1782 0.2574 0.3662 0.082 Uiso 1 1 calc R
H63B H 0.1290 0.2131 0.2963 0.082 Uiso 1 1 calc R
H63C H 0.1832 0.3003 0.2982 0.082 Uiso 1 1 calc R
C651 C 0.5610(6) 0.1448(4) 0.4436(3) 0.0464(16) Uani 1 1 d .
H65A H 0.5282 0.1607 0.4819 0.070 Uiso 1 1 calc R
H65B H 0.6302 0.1747 0.4455 0.070 Uiso 1 1 calc R
H65C H 0.5758 0.0877 0.4447 0.070 Uiso 1 1 calc R
C731 C 0.3838(6) 0.4354(4) 0.3737(3) 0.0451(16) Uani 1 1 d .
H73A H 0.4084 0.3899 0.4010 0.068 Uiso 1 1 calc R
H73B H 0.3029 0.4359 0.3639 0.068 Uiso 1 1 calc R
H73C H 0.4123 0.4848 0.3979 0.068 Uiso 1 1 calc R
C751 C 0.4117(6) 0.5444(4) 0.1450(4) 0.0535(18) Uani 1 1 d .
H75A H 0.4462 0.5313 0.1068 0.080 Uiso 1 1 calc R
H75B H 0.4378 0.5971 0.1638 0.080 Uiso 1 1 calc R
H75C H 0.3313 0.5446 0.1306 0.080 Uiso 1 1 calc R

loop_
_atom_site_aniso_label
_atom_site_aniso_U_11
_atom_site_aniso_U_22
_atom_site_aniso_U_33
_atom_site_aniso_U_23
_atom_site_aniso_U_13
_atom_site_aniso_U_12
W1 0.01675(12) 0.02687(13) 0.01842(12) 0.00054(9) 0.00272(8) 0.00023(8)
N1 0.020(2) 0.032(2) 0.016(2) 0.0011(18) -0.0025(17) 0.0044(18)
O1 0.057(3) 0.072(3) 0.035(3) 0.000(2) 0.022(2) -0.005(3)
F1 0.130(5) 0.132(5) 0.065(3) 0.039(3) -0.045(3) -0.084(4)
W2 0.01605(12) 0.03348(14) 0.01802(12) -0.00023(9) 0.00384(8) 0.00406(9)
O2 0.023(2) 0.038(2) 0.039(2) 0.0003(18) 0.0103(17) 0.0033(17)
N2 0.018(2) 0.025(2) 0.028(2) -0.0003(19) 0.0024(18) -0.0014(17)
F2 0.068(3) 0.072(3) 0.203(7) -0.069(4) 0.071(4) -0.024(3)
N3 0.019(2) 0.032(2) 0.025(2) -0.0005(19) 0.0063(18) -0.0058(18)
O3 0.048(3) 0.042(3) 0.080(4) -0.005(2) 0.035(3) -0.008(2)
F3 0.057(3) 0.075(3) 0.084(3) 0.010(3) 0.034(2) -0.021(2)
O4 0.052(3) 0.105(5) 0.060(3) -0.002(3) 0.007(3) 0.047(3)
N4 0.031(3) 0.029(2) 0.028(2) 0.005(2) 0.013(2) -0.0017(19)
F4 0.098(5) 0.102(5) 0.151(6) -0.080(4) -0.015(4) 0.010(4)
O5 0.025(2) 0.053(3) 0.032(2) 0.0027(19) 0.0092(17) -0.0029(18)
N5 0.021(2) 0.045(3) 0.016(2) 0.003(2) 0.0031(17) 0.002(2)
F5 0.175(6) 0.045(3) 0.119(5) 0.017(3) 0.092(5) 0.031(3)
N6 0.027(2) 0.026(2) 0.020(2) -0.0009(18) 0.0071(18) 0.0028(18)
O6 0.028(3) 0.100(5) 0.109(5) 0.037(4) 0.020(3) 0.002(3)
F6 0.075(3) 0.066(3) 0.143(5) -0.008(3) 0.074(3) 0.017(3)
N7 0.021(2) 0.036(2) 0.017(2) -0.0049(19) 0.0036(17) 0.0020(18)
F7 0.074(4) 0.138(5) 0.087(4) -0.057(3) 0.021(3) 0.034(3)
N8 0.029(3) 0.036(3) 0.042(3) -0.008(2) 0.015(2) 0.003(2)
F8 0.210(8) 0.103(5) 0.049(3) -0.003(3) 0.053(4) 0.011(5)
F9 0.055(3) 0.188(7) 0.103(4) -0.072(4) 0.008(3) -0.035(4)
F10 0.120(5) 0.076(4) 0.165(6) 0.050(4) 0.075(5) 0.005(4)
C11 0.021(3) 0.045(3) 0.023(3) -0.001(2) 0.003(2) 0.003(2)
F11 0.063(4) 0.172(7) 0.156(6) 0.076(5) 0.048(4) -0.023(4)
C12 0.032(3) 0.046(3) 0.025(3) 0.002(3) 0.002(2) 0.009(3)
F12 0.172(7) 0.172(7) 0.070(4) 0.038(4) 0.017(4) -0.010(6)
C13 0.042(4) 0.065(4) 0.025(3) -0.004(3) 0.006(3) 0.014(3)
C14 0.046(4) 0.080(5) 0.028(3) 0.016(3) 0.016(3) 0.014(4)
C15 0.050(4) 0.051(4) 0.036(4) 0.008(3) 0.016(3) 0.005(3)
C16 0.041(4) 0.048(4) 0.026(3) -0.002(3) 0.006(3) 0.006(3)
C17 0.021(3) 0.062(4) 0.027(3) -0.001(3) 0.004(2) 0.006(3)
C18 0.037(4) 0.075(5) 0.043(4) 0.021(4) 0.005(3) 0.028(3)
C19 0.026(3) 0.086(5) 0.041(4) -0.014(4) -0.002(3) -0.011(3)
C21 0.015(3) 0.033(3) 0.039(3) -0.003(2) 0.006(2) 0.003(2)
C22 0.029(3) 0.038(3) 0.040(3) 0.001(3) 0.009(3) -0.001(2)
C23 0.036(3) 0.042(3) 0.050(4) -0.001(3) 0.022(3) -0.002(3)
C24 0.024(3) 0.043(4) 0.074(5) 0.002(3) 0.021(3) 0.006(3)
C25 0.022(3) 0.032(3) 0.058(4) -0.002(3) 0.003(3) 0.003(2)
C26 0.024(3) 0.035(3) 0.045(4) 0.003(3) 0.009(3) 0.001(2)
C27 0.024(3) 0.029(3) 0.043(3) -0.008(3) 0.006(2) 0.001(2)
C28 0.040(4) 0.042(3) 0.045(4) -0.016(3) 0.015(3) 0.005(3)
C29 0.035(3) 0.030(3) 0.047(4) 0.002(3) 0.006(3) 0.002(2)
C31 0.027(3) 0.030(3) 0.025(3) -0.005(2) 0.006(2) -0.004(2)
C32 0.029(3) 0.034(3) 0.034(3) -0.007(3) 0.004(2) -0.003(2)
C33 0.039(3) 0.033(3) 0.035(3) 0.002(3) 0.008(3) 0.005(3)
C34 0.046(4) 0.033(3) 0.040(4) 0.003(3) 0.011(3) -0.003(3)
C35 0.034(3) 0.037(3) 0.033(3) -0.005(3) 0.009(2) -0.008(3)
C36 0.027(3) 0.033(3) 0.026(3) 0.002(2) 0.003(2) 0.004(2)
C37 0.035(3) 0.049(4) 0.028(3) -0.003(3) 0.001(3) -0.014(3)
C38 0.102(7) 0.054(4) 0.032(4) -0.003(3) 0.002(4) -0.021(4)
C39 0.042(4) 0.058(4) 0.028(3) 0.000(3) -0.002(3) -0.008(3)
C41 0.025(3) 0.034(3) 0.046(4) -0.001(3) 0.011(3) 0.005(2)
C42 0.041(4) 0.042(4) 0.054(4) 0.002(3) 0.019(3) -0.009(3)
C43 0.030(3) 0.041(3) 0.035(3) 0.000(3) 0.007(3) 0.002(3)
C44 0.042(4) 0.044(4) 0.060(5) -0.005(3) 0.025(3) 0.005(3)
C51 0.021(3) 0.038(3) 0.022(3) -0.001(2) 0.003(2) 0.007(2)
C52 0.025(3) 0.038(3) 0.027(3) 0.000(2) 0.002(2) 0.003(2)
C53 0.019(3) 0.058(4) 0.033(3) 0.003(3) 0.001(2) -0.005(3)
C54 0.019(3) 0.069(4) 0.038(4) -0.005(3) 0.006(3) 0.007(3)
C55 0.033(3) 0.062(4) 0.041(4) -0.012(3) 0.005(3) 0.015(3)
C56 0.027(3) 0.043(3) 0.040(3) -0.007(3) -0.001(3) 0.001(3)
C57 0.023(3) 0.086(5) 0.021(3) 0.012(3) 0.007(2) 0.002(3)
C58 0.047(4) 0.131(8) 0.028(4) -0.022(4) 0.011(3) -0.018(5)
C59 0.060(5) 0.100(7) 0.041(4) 0.033(4) 0.007(4) -0.011(5)
C61 0.031(3) 0.034(3) 0.021(3) 0.002(2) 0.007(2) -0.001(2)
C62 0.024(3) 0.039(3) 0.026(3) 0.001(2) 0.006(2) 0.001(2)
C63 0.030(3) 0.046(3) 0.031(3) -0.004(3) 0.013(2) 0.000(3)
C64 0.043(4) 0.046(3) 0.022(3) -0.001(3) 0.015(3) -0.005(3)
C65 0.041(3) 0.032(3) 0.022(3) 0.002(2) 0.007(2) -0.006(3)
C66 0.029(3) 0.032(3) 0.026(3) 0.004(2) 0.008(2) 0.000(2)
C67 0.051(4) 0.030(3) 0.028(3) -0.007(2) 0.012(3) -0.002(3)
C68 0.065(5) 0.039(4) 0.051(4) 0.002(3) 0.020(4) 0.012(3)
C69 0.053(4) 0.039(3) 0.035(3) 0.003(3) 0.006(3) -0.011(3)
C71 0.022(3) 0.031(3) 0.026(3) -0.002(2) 0.000(2) -0.001(2)
C72 0.029(3) 0.029(3) 0.025(3) -0.002(2) 0.002(2) 0.002(2)
C73 0.029(3) 0.032(3) 0.033(3) -0.007(2) 0.002(2) 0.000(2)
C74 0.034(3) 0.031(3) 0.050(4) -0.004(3) 0.004(3) 0.005(3)
C75 0.041(3) 0.031(3) 0.036(3) 0.004(3) 0.000(3) -0.006(3)
C76 0.034(3) 0.030(3) 0.025(3) 0.003(2) 0.003(2) -0.005(2)
C77 0.028(3) 0.050(4) 0.021(3) -0.004(3) 0.003(2) 0.004(3)
C78 0.038(4) 0.053(4) 0.049(4) -0.002(3) -0.003(3) -0.004(3)
C79 0.031(3) 0.055(4) 0.033(3) -0.001(3) 0.002(3) 0.010(3)
C91 0.030(3) 0.053(4) 0.051(4) -0.010(3) 0.017(3) 0.008(3)
C92 0.035(4) 0.072(5) 0.060(5) -0.032(4) 0.013(3) 0.002(3)
C93 0.017(3) 0.070(5) 0.047(4) 0.009(3) 0.004(3) -0.010(3)
C94 0.042(5) 0.116(8) 0.100(8) 0.043(7) 0.026(5) 0.000(5)
C131 0.074(5) 0.070(5) 0.041(4) -0.015(4) 0.019(4) 0.015(4)
C151 0.118(8) 0.064(5) 0.068(6) 0.012(4) 0.055(6) -0.015(5)
C231 0.053(5) 0.088(6) 0.060(5) 0.009(4) 0.030(4) -0.012(4)
C251 0.025(3) 0.047(4) 0.078(5) 0.006(4) -0.004(3) 0.004(3)
C331 0.058(5) 0.050(4) 0.063(5) 0.017(4) 0.012(4) 0.018(4)
C351 0.038(4) 0.054(4) 0.049(4) 0.008(3) 0.014(3) -0.010(3)
C531 0.036(4) 0.070(5) 0.083(6) -0.001(4) 0.015(4) -0.015(4)
C551 0.052(5) 0.085(6) 0.107(7) -0.043(5) 0.013(5) 0.032(5)
C631 0.037(4) 0.077(5) 0.054(4) -0.013(4) 0.022(3) 0.003(4)
C651 0.052(4) 0.063(4) 0.023(3) 0.002(3) 0.004(3) 0.000(3)
C731 0.046(4) 0.048(4) 0.045(4) -0.005(3) 0.018(3) 0.010(3)
C751 0.058(5) 0.043(4) 0.054(4) 0.018(3) -0.007(4) 0.008(3)

loop_
_atom_type_symbol
_atom_type_description
_atom_type_scat_dispersion_real
_atom_type_scat_dispersion_imag
_atom_type_scat_source
C C 0.0033 0.0016 'International Tables Vol C Tables 4.2.6.8 and 6.1.1.4'
H H 0.0000 0.0000 'International Tables Vol C Tables 4.2.6.8 and 6.1.1.4'
N N 0.0061 0.0033 'International Tables Vol C Tables 4.2.6.8 and 6.1.1.4'
O O 0.0106 0.0060 'International Tables Vol C Tables 4.2.6.8 and 6.1.1.4'
F F 0.0171 0.0103 'International Tables Vol C Tables 4.2.6.8 and 6.1.1.4'
W W -0.8490 6.8722 'International Tables Vol C Tables 4.2.6.8 and 6.1.1.4'

loop_
_geom_angle_atom_site_label_1
_geom_angle_atom_site_label_2
_geom_angle_atom_site_label_3
_geom_angle
N4 W1 N3 119.8(2)
N4 W1 N2 97.3(2)
N3 W1 N2 92.11(18)
N4 W1 N1 109.9(2)
N3 W1 N1 127.47(19)
N2 W1 N1 97.59(18)
N4 W1 O2 87.51(18)
N3 W1 O2 82.05(17)
N2 W1 O2 173.79(16)
N1 W1 O2 84.43(16)
C11 N1 C17 115.2(4)
C11 N1 W1 124.6(3)
C17 N1 W1 120.2(3)
N8 W2 N6 97.0(2)
N8 W2 N5 109.8(2)
N6 W2 N5 96.76(19)
N8 W2 N7 121.8(2)
N6 W2 N7 93.96(18)
N5 W2 N7 125.25(19)
N8 W2 O5 86.4(2)
N6 W2 O5 176.54(16)
N5 W2 O5 82.09(17)
N7 W2 O5 84.11(17)
C43 O2 W1 140.9(4)
C21 N2 C27 114.3(4)
C21 N2 W1 124.3(3)
C27 N2 W1 121.4(3)
C31 N3 C37 113.0(4)
C31 N3 W1 119.8(3)
C37 N3 W1 127.2(3)
C41 N4 W1 166.6(4)
C93 O5 W2 129.8(4)
C51 N5 C57 114.5(4)
C51 N5 W2 122.2(3)
C57 N5 W2 123.3(4)
C61 N6 C67 113.4(4)
C61 N6 W2 125.6(3)
C67 N6 W2 120.8(3)
C71 N7 C77 113.1(4)
C71 N7 W2 118.2(3)
C77 N7 W2 128.5(3)
C91 N8 W2 172.4(5)
C16 C11 C12 121.1(5)
C16 C11 N1 118.6(5)
C12 C11 N1 120.3(5)
C11 C12 C13 119.5(6)
C14 C13 C12 118.5(6)
C14 C13 C131 120.8(6)
C12 C13 C131 120.6(7)
C15 C14 C13 122.0(6)
C14 C15 C16 118.2(6)
C14 C15 C151 121.6(6)
C16 C15 C151 120.2(6)
C11 C16 C15 120.8(6)
C19 C17 N1 112.6(5)
C19 C17 C18 113.9(6)
N1 C17 C18 110.1(5)
C26 C21 C22 118.6(5)
C26 C21 N2 120.8(5)
C22 C21 N2 120.6(5)
C23 C22 C21 121.4(6)
C22 C23 C24 118.9(6)
C22 C23 C231 120.0(6)
C24 C23 C231 121.2(6)
C23 C24 C25 121.3(6)
C26 C25 C24 118.7(6)
C26 C25 C251 119.7(6)
C24 C25 C251 121.6(6)
C25 C26 C21 121.1(6)
C29 C27 C28 110.4(5)
C29 C27 N2 110.3(5)
C28 C27 N2 113.3(5)
C36 C31 C32 119.6(5)
C36 C31 N3 120.5(5)
C32 C31 N3 119.9(5)
C33 C32 C31 120.7(6)
C32 C33 C34 119.4(6)
C32 C33 C331 120.6(6)
C34 C33 C331 120.0(6)
C33 C34 C35 120.2(6)
C36 C35 C34 118.4(5)
C36 C35 C351 121.2(6)
C34 C35 C351 120.4(6)
C35 C36 C31 121.6(5)
N3 C37 C38 109.5(5)
N3 C37 C39 113.1(5)
C38 C37 C39 110.6(5)
O1 C41 N4 125.8(6)
O1 C41 C42 120.5(6)
N4 C41 C42 113.6(5)
F1 C42 F3 106.5(6)
F1 C42 F2 107.2(7)
F3 C42 F2 105.5(6)
F1 C42 C41 113.9(6)
F3 C42 C41 112.1(6)
F2 C42 C41 111.1(5)
O3 C43 O2 128.2(6)
O3 C43 C44 119.6(5)
O2 C43 C44 112.2(5)
F5 C44 F6 108.6(6)
F5 C44 F4 103.7(7)
F6 C44 F4 103.9(6)
F5 C44 C43 113.6(6)
F6 C44 C43 114.5(6)
F4 C44 C43 111.5(6)
C56 C51 C52 120.1(5)
C56 C51 N5 119.2(5)
C52 C51 N5 120.7(5)
C53 C52 C51 120.3(5)
C54 C53 C52 119.3(6)
C54 C53 C531 119.8(6)
C52 C53 C531 120.9(6)
C53 C54 C55 121.5(6)
C54 C55 C56 118.5(6)
C54 C55 C551 121.0(6)
C56 C55 C551 120.5(7)
C51 C56 C55 120.4(6)
C59 C57 N5 110.0(6)
C59 C57 C58 113.1(6)
N5 C57 C58 111.7(6)
C62 C61 C66 120.2(5)
C62 C61 N6 119.7(5)
C66 C61 N6 120.1(5)
C61 C62 C63 120.6(5)
C64 C63 C62 118.4(5)
C64 C63 C631 121.6(5)
C62 C63 C631 120.0(6)
C65 C64 C63 122.4(5)
C64 C65 C66 118.5(5)
C64 C65 C651 122.3(5)
C66 C65 C651 119.2(5)
C61 C66 C65 119.9(5)
C69 C67 C68 111.0(5)
C69 C67 N6 113.5(5)
C68 C67 N6 110.5(5)
C72 C71 C76 119.5(5)
C72 C71 N7 120.4(5)
C76 C71 N7 120.1(5)
C73 C72 C71 121.5(5)
C72 C73 C74 118.2(5)
C72 C73 C731 120.7(5)
C74 C73 C731 121.1(5)
C73 C74 C75 122.4(6)
C76 C75 C74 117.9(5)
C76 C75 C751 120.9(6)
C74 C75 C751 121.1(6)
C71 C76 C75 120.5(5)
N7 C77 C79 111.8(5)
N7 C77 C78 109.9(5)
C79 C77 C78 111.5(5)
O4 C91 N8 127.6(6)
O4 C91 C92 119.4(6)
N8 C91 C92 112.9(6)
F9 C92 F8 106.0(8)
F9 C92 F7 106.5(6)
F8 C92 F7 106.5(7)
F9 C92 C91 113.0(7)
F8 C92 C91 112.4(6)
F7 C92 C91 111.9(7)
O6 C93 O5 130.4(7)
O6 C93 C94 117.2(6)
O5 C93 C94 112.0(6)
F11 C94 F10 111.0(10)
F11 C94 F12 103.3(9)
F10 C94 F12 102.0(8)
F11 C94 C93 116.9(8)
F10 C94 C93 116.6(8)
F12 C94 C93 104.6(8)

loop_
_geom_bond_atom_site_label_1
_geom_bond_atom_site_label_2
_geom_bond_distance
W1 N4 1.773(4)
W1 N3 1.942(4)
W1 N2 1.944(4)
W1 N1 1.949(4)
W1 O2 2.162(4)
N1 C11 1.455(7)
N1 C17 1.514(7)
O1 C41 1.206(7)
F1 C42 1.289(8)
W2 N8 1.766(5)
W2 N6 1.932(4)
W2 N5 1.952(4)
W2 N7 1.946(4)
W2 O5 2.195(4)
O2 C43 1.287(7)
N2 C21 1.442(6)
N2 C27 1.514(7)
F2 C42 1.337(8)
N3 C31 1.452(7)
N3 C37 1.499(7)
O3 C43 1.207(7)
F3 C42 1.320(7)
O4 C91 1.193(8)
N4 C41 1.366(7)
F4 C44 1.311(9)
O5 C93 1.273(7)
N5 C51 1.452(6)
N5 C57 1.504(7)
F5 C44 1.299(8)
N6 C61 1.453(6)
N6 C67 1.522(7)
O6 C93 1.183(8)
F6 C44 1.303(7)
N7 C71 1.447(7)
N7 C77 1.502(7)
F7 C92 1.318(8)
N8 C91 1.359(7)
F8 C92 1.301(10)
F9 C92 1.288(8)
F10 C94 1.282(11)
C11 C16 1.369(8)
C11 C12 1.384(8)
F11 C94 1.267(9)
C12 C13 1.404(8)
F12 C94 1.423(12)
C13 C14 1.395(10)
C13 C131 1.498(9)
C14 C15 1.381(9)
C15 C16 1.397(8)
C15 C151 1.503(10)
C17 C19 1.511(9)
C17 C18 1.506(9)
C21 C26 1.393(8)
C21 C22 1.397(8)
C22 C23 1.379(8)
C23 C24 1.393(9)
C23 C231 1.520(9)
C24 C25 1.391(9)
C25 C26 1.392(8)
C25 C251 1.510(9)
C27 C29 1.513(8)
C27 C28 1.515(8)
C31 C36 1.387(7)
C31 C32 1.389(8)
C32 C33 1.384(8)
C33 C34 1.399(9)
C33 C331 1.513(9)
C34 C35 1.419(9)
C35 C36 1.380(8)
C35 C351 1.499(8)
C37 C38 1.505(9)
C37 C39 1.528(9)
C41 C42 1.515(9)
C43 C44 1.508(9)
C51 C56 1.368(8)
C51 C52 1.391(8)
C52 C53 1.380(8)
C53 C54 1.380(9)
C53 C531 1.500(9)
C54 C55 1.381(9)
C55 C56 1.405(8)
C55 C551 1.513(9)
C57 C59 1.509(11)
C57 C58 1.533(10)
C61 C62 1.388(7)
C61 C66 1.394(8)
C62 C63 1.400(7)
C63 C64 1.388(8)
C63 C631 1.514(8)
C64 C65 1.383(8)
C65 C66 1.412(7)
C65 C651 1.515(8)
C67 C69 1.515(9)
C67 C68 1.506(9)
C71 C72 1.394(7)
C71 C76 1.394(8)
C72 C73 1.374(7)
C73 C74 1.393(9)
C73 C731 1.512(8)
C74 C75 1.397(9)
C75 C76 1.396(8)
C75 C751 1.504(8)
C77 C79 1.524(8)
C77 C78 1.525(9)
C91 C92 1.528(10)
C93 C94 1.511(11)
